data_1517848
loop_
_publ_author_name
'Ma, Yunxia'
'Zhang, Gen'
'Zhang, Jinlong'
'Yang, Dongxu'
'Wang, Rui'

_publ_section_title
;
 Organocatalyzed Asymmetric Oxidative Coupling of \a-Csp(3)-H of Tertiary
 Amines to \a,\b-Unsaturated \g-Butyrolactam: Synthesis of MBH-Type
 Products.
;
_journal_issue 20
_journal_name_full 'Organic letters'
_journal_page_first 5358
_journal_page_last 5361
_journal_paper_doi 10.1021/ol5025597
_journal_volume 16
_journal_year 2014
_chemical_absolute_configuration none
_chemical_formula_moiety '0.5(C27 H32 N2 O5), 0.5(C27 H30 N2 O5)'
_chemical_formula_sum 'C27 H31 N2 O5'
_chemical_formula_weight 463.54
_chemical_name_systematic
;
 ?
;
_space_group_crystal_system hexagonal
_space_group_IT_number 170
_space_group_name_Hall 'P 65'
_space_group_name_H-M_alt 'P 65'
_symmetry_space_group_name_Hall 'P 65'
_symmetry_space_group_name_H-M 'P 65'
_atom_sites_solution_hydrogens geom
_atom_sites_solution_primary direct
_audit_creation_date 2014-04-11
_audit_creation_method
;
Olex2 1.2
(compiled 2014.03.20 svn.r2914 for OlexSys, GUI svn.r4816)
;
_cell_angle_alpha 90
_cell_angle_beta 90
_cell_angle_gamma 120
_cell_formula_units_Z 12
_cell_length_a 38.5889(17)
_cell_length_b 38.5889(17)
_cell_length_c 6.4839(3)
_cell_measurement_reflns_used 4364
_cell_measurement_temperature 173.00(10)
_cell_measurement_theta_max 66.2070
_cell_measurement_theta_min 4.7560
_cell_volume 8361.6(6)
_computing_cell_refinement
;
CrysAlisPro, Agilent Technologies,
Version 1.171.36.28 (release 01-02-2013 CrysAlis171 .NET)
(compiled Feb  1 2013,16:14:44)
;
_computing_data_collection
;
CrysAlisPro, Agilent Technologies,
Version 1.171.36.28 (release 01-02-2013 CrysAlis171 .NET)
(compiled Feb  1 2013,16:14:44)
;
_computing_data_reduction
;
CrysAlisPro, Agilent Technologies,
Version 1.171.36.28 (release 01-02-2013 CrysAlis171 .NET)
(compiled Feb  1 2013,16:14:44)
;
_computing_molecular_graphics 'Olex2 (Dolomanov et al., 2009)'
_computing_publication_material 'Olex2 (Dolomanov et al., 2009)'
_computing_structure_refinement 'ShelXL (Sheldrick, 2008)'
_computing_structure_solution 'ShelXS (Sheldrick, 2008)'
_diffrn_ambient_temperature 173.00(10)
_diffrn_detector_area_resol_mean 16.0733
_diffrn_measured_fraction_theta_full 0.999
_diffrn_measured_fraction_theta_max 0.962
_diffrn_measurement_device_type 'SuperNova, Dual, Cu at zero, Eos'
_diffrn_measurement_method '\w scans'
_diffrn_orient_matrix_UB_11 0.0453847000
_diffrn_orient_matrix_UB_12 0.0163719000
_diffrn_orient_matrix_UB_13 -0.0175827000
_diffrn_orient_matrix_UB_21 -0.0078614000
_diffrn_orient_matrix_UB_22 -0.0422746000
_diffrn_orient_matrix_UB_23 -0.0525862000
_diffrn_orient_matrix_UB_31 -0.0016859000
_diffrn_orient_matrix_UB_32 0.0083565000
_diffrn_orient_matrix_UB_33 -0.2310131000
_diffrn_radiation_monochromator mirror
_diffrn_radiation_type CuK\a
_diffrn_radiation_wavelength 1.54184
_diffrn_reflns_av_R_equivalents 0.0486
_diffrn_reflns_av_unetI/netI 0.0513
_diffrn_reflns_Laue_measured_fraction_full 0.999
_diffrn_reflns_Laue_measured_fraction_max 0.962
_diffrn_reflns_limit_h_max 30
_diffrn_reflns_limit_h_min -46
_diffrn_reflns_limit_k_max 46
_diffrn_reflns_limit_k_min -41
_diffrn_reflns_limit_l_max 5
_diffrn_reflns_limit_l_min -7
_diffrn_reflns_number 20463
_diffrn_reflns_point_group_measured_fraction_full 0.718
_diffrn_reflns_point_group_measured_fraction_max 0.682
_diffrn_reflns_theta_full 67.684
_diffrn_reflns_theta_max 72.501
_diffrn_reflns_theta_min 3.499
_diffrn_source 'SuperNova (Cu) X-ray Source'
_exptl_absorpt_coefficient_mu 0.619
_exptl_absorpt_correction_T_max 1.00000
_exptl_absorpt_correction_T_min 0.41663
_exptl_absorpt_correction_type multi-scan
_exptl_absorpt_process_details
;
CrysAlisPro, Agilent Technologies,
Version 1.171.36.28 (release 01-02-2013 CrysAlis171 .NET)
(compiled Feb  1 2013,16:14:44)
Empirical absorption correction using spherical harmonics,
 implemented in SCALE3 ABSPACK scaling algorithm.
;
_exptl_crystal_colour 'clear light yellow'
_exptl_crystal_density_diffrn 1.105
_exptl_crystal_description block
_exptl_crystal_F_000 2964
_exptl_crystal_size_max 0.26
_exptl_crystal_size_mid 0.19
_exptl_crystal_size_min 0.18
_refine_diff_density_max 0.545
_refine_diff_density_min -0.274
_refine_diff_density_rms 0.067
_refine_ls_abs_structure_details
;
 Flack x determined using 1311 quotients [(I+)-(I-)]/[(I+)+(I-)]
 (Parsons and Flack (2004), Acta Cryst. A60, s61).
;
_refine_ls_abs_structure_Flack 0.02(15)
_refine_ls_extinction_coef 0.0010(3)
_refine_ls_extinction_expression Fc^*^=kFc[1+0.001xFc^2^\l^3^/sin(2\q)]^-1/4^
_refine_ls_extinction_method SHELXL
_refine_ls_goodness_of_fit_ref 1.012
_refine_ls_hydrogen_treatment constr
_refine_ls_matrix_type full
_refine_ls_number_parameters 626
_refine_ls_number_reflns 7524
_refine_ls_number_restraints 37
_refine_ls_restrained_S_all 1.036
_refine_ls_R_factor_all 0.1060
_refine_ls_R_factor_gt 0.0898
_refine_ls_shift/su_max 0.001
_refine_ls_shift/su_mean 0.000
_refine_ls_structure_factor_coef Fsqd
_refine_ls_weighting_details
;
 w=1/[\s^2^(Fo^2^)+(0.1887P)^2^]
 where P=(Fo^2^+2Fc^2^)/3
;
_refine_ls_weighting_scheme calc
_refine_ls_wR_factor_gt 0.2453
_refine_ls_wR_factor_ref 0.2669
_reflns_Friedel_coverage 0.296
_reflns_Friedel_fraction_full 0.377
_reflns_Friedel_fraction_max 0.344
_reflns_number_gt 5369
_reflns_number_total 7524
_reflns_threshold_expression 'I > 2\s(I)'
_cod_data_source_file ol5025597_si_002.cif
_cod_data_source_block mayx0409_cu
_cod_depositor_comments 'Adding full bibliography for 1517848.cif.'
_cod_original_cell_volume 8361.6(8)
_cod_database_code 1517848
_shelxl_version_number 2013-2
_shelx_space_group_comment
;
The symmetry employed for this shelxl refinement is uniquely defined
by the following loop, which should always be used as a source of
symmetry information in preference to the above space-group names.
They are only intended as comments.
;
_reflns_odcompleteness_completeness 99.89
_reflns_odcompleteness_iscentric 1
_reflns_odcompleteness_theta 66.97
_olex2_refinement_description
;
1. Fixed Uiso
 At 1.2 times of:
  All C(H) groups, All C(H,H) groups
 At 1.5 times of:
  All C(H,H,H) groups
2. Uiso/Uaniso restraints and constraints
Uanis(C32) \\sim Ueq, Uanis(C31) \\sim Ueq, Uanis(C35) \\sim Ueq, Uanis(C44)
\\sim Ueq, Uanis(C45) \\sim Ueq, Uanis(N3) \\sim Ueq: with sigma of 0.01 and
sigma for terminal atoms of 0.02
3.a Ternary CH refined with riding coordinates:
 C15(H15), C42(H42)
3.b Secondary CH2 refined with riding coordinates:
 C7(H7A,H7B), C8(H8A,H8B), C21(H21A,H21B), C48(H48A,H48B)
3.c Aromatic/amide H refined with riding coordinates:
 C1(H1), C2(H2), C4(H4), C5(H5), C10(H10), C13(H13), C20(H20), C28(H28),
 C29(H29), C31(H31), C32(H32), C34(H34), C35(H35), C37(H37), C40(H40), C49(H49)
3.d Idealised Me refined as rotating group:
 C16(H16A,H16B,H16C), C17(H17A,H17B,H17C), C18(H18A,H18B,H18C), C25(H25A,H25B,
 H25C), C26(H26A,H26B,H26C), C27(H27A,H27B,H27C), C43(H43A,H43B,H43C), C44(H44A,
 H44B,H44C), C45(H45A,H45B,H45C), C52(H52A,H52B,H52C), C53(H53A,H53B,H53C),
 C54(H54A,H54B,H54C)
;

loop_
_space_group_symop_operation_xyz
'x, y, z'
'x-y, x, z+5/6'
'-y, x-y, z+2/3'
'-x, -y, z+1/2'
'-x+y, -x, z+1/3'
'y, -x+y, z+1/6'

loop_
_atom_site_label
_atom_site_type_symbol
_atom_site_fract_x
_atom_site_fract_y
_atom_site_fract_z
_atom_site_U_iso_or_equiv
_atom_site_adp_type
_atom_site_occupancy
_atom_site_site_symmetry_order
_atom_site_calc_flag
_atom_site_refinement_flags_posn
_atom_site_refinement_flags_adp
O1 O -0.41235(19) -0.22690(17) -0.0947(15) 0.123(3) Uani 1 1 d . .
O2 O -0.4546(2) -0.22893(17) -0.3986(12) 0.109(2) Uani 1 1 d . .
O3 O -0.50617(13) -0.13393(16) -0.5702(6) 0.0813(14) Uani 1 1 d . .
O4 O -0.62308(12) -0.17149(16) -0.3774(7) 0.0780(13) Uani 1 1 d . .
O5 O -0.58767(13) -0.16631(16) -0.6650(6) 0.0789(13) Uani 1 1 d . .
N1 N -0.42845(14) -0.06858(13) -0.0807(7) 0.0564(11) Uani 1 1 d . .
N2 N -0.55892(13) -0.14836(15) -0.3467(6) 0.0546(11) Uani 1 1 d . .
C1 C -0.4513(2) -0.0322(2) -0.2976(13) 0.080(2) Uani 1 1 d . .
H1 H -0.4566 -0.0505 -0.4033 0.096 Uiso 1 1 calc R .
C2 C -0.4586(3) -0.0010(2) -0.3298(17) 0.093(2) Uani 1 1 d . .
H2 H -0.4694 0.0002 -0.4559 0.112 Uiso 1 1 calc R .
C3 C -0.4510(2) 0.0277(2) -0.1904(18) 0.094(3) Uani 1 1 d . .
C4 C -0.4377(3) 0.0227(3) -0.0073(19) 0.111(3) Uani 1 1 d . .
H4 H -0.4342 0.0407 0.0975 0.133 Uiso 1 1 calc R .
C5 C -0.4286(3) -0.0077(2) 0.0379(15) 0.089(2) Uani 1 1 d . .
H5 H -0.4177 -0.0084 0.1647 0.107 Uiso 1 1 calc R .
C6 C -0.43638(16) -0.03691(17) -0.1141(10) 0.0601(14) Uani 1 1 d . .
C7 C -0.4207(2) -0.0765(2) 0.1302(10) 0.0687(16) Uani 1 1 d . .
H7A H -0.4459 -0.0925 0.2010 0.082 Uiso 1 1 calc R .
H7B H -0.4059 -0.0513 0.2036 0.082 Uiso 1 1 calc R .
C8 C -0.39712(18) -0.09798(19) 0.1340(14) 0.0732(17) Uani 1 1 d . .
H8A H -0.3695 -0.0794 0.0972 0.088 Uiso 1 1 calc R .
H8B H -0.3974 -0.1076 0.2726 0.088 Uiso 1 1 calc R .
C9 C -0.41410(17) -0.13269(18) -0.0129(12) 0.0665(16) Uani 1 1 d . .
C10 C -0.4049(2) -0.1638(2) 0.0140(16) 0.090(3) Uani 1 1 d . .
H10 H -0.3890 -0.1624 0.1248 0.107 Uiso 1 1 calc R .
C11 C -0.4183(2) -0.1944(2) -0.1128(17) 0.091(3) Uani 1 1 d . .
C12 C -0.4422(2) -0.19701(18) -0.2811(14) 0.086(2) Uani 1 1 d . .
C13 C -0.45166(18) -0.16647(18) -0.3112(11) 0.0659(15) Uani 1 1 d . .
H13 H -0.4674 -0.1676 -0.4226 0.079 Uiso 1 1 calc R .
C14 C -0.43727(16) -0.13453(16) -0.1724(9) 0.0578(14) Uani 1 1 d . .
C15 C -0.44967(15) -0.10326(15) -0.2155(8) 0.0526(12) Uani 1 1 d . .
H15 H -0.4415 -0.0939 -0.3571 0.063 Uiso 1 1 calc R .
C16 C -0.4597(3) 0.0604(3) -0.225(2) 0.131(4) Uani 1 1 d . .
H16A H -0.4379 0.0817 -0.3002 0.196 Uiso 1 1 calc GR .
H16B H -0.4628 0.0704 -0.0952 0.196 Uiso 1 1 calc GR .
H16C H -0.4839 0.0506 -0.3039 0.196 Uiso 1 1 calc GR .
C17 C -0.3927(4) -0.2290(4) 0.100(3) 0.180(7) Uani 1 1 d . .
H17A H -0.3733 -0.2024 0.1432 0.270 Uiso 1 1 calc GR .
H17B H -0.3795 -0.2442 0.0759 0.270 Uiso 1 1 calc GR .
H17C H -0.4125 -0.2417 0.2057 0.270 Uiso 1 1 calc GR .
C18 C -0.4777(4) -0.2315(3) -0.5655(19) 0.133(4) Uani 1 1 d . .
H18A H -0.4654 -0.2063 -0.6370 0.199 Uiso 1 1 calc GR .
H18B H -0.5038 -0.2378 -0.5193 0.199 Uiso 1 1 calc GR .
H18C H -0.4800 -0.2521 -0.6568 0.199 Uiso 1 1 calc GR .
C19 C -0.49569(15) -0.12179(15) -0.2059(8) 0.0493(11) Uani 1 1 d . .
C20 C -0.52028(17) -0.12730(18) -0.0508(8) 0.0566(13) Uani 1 1 d . .
H20 H -0.5124 -0.1211 0.0861 0.068 Uiso 1 1 calc R .
C21 C -0.56179(18) -0.1445(2) -0.1235(9) 0.0639(15) Uani 1 1 d . .
H21A H -0.5789 -0.1704 -0.0606 0.077 Uiso 1 1 calc R .
H21B H -0.5722 -0.1269 -0.0922 0.077 Uiso 1 1 calc R .
C22 C -0.51922(16) -0.13509(17) -0.3980(8) 0.0545(13) Uani 1 1 d . .
C23 C -0.59034(16) -0.16332(17) -0.4826(8) 0.0573(13) Uani 1 1 d . .
C24 C -0.6622(2) -0.1873(3) -0.4823(13) 0.092(3) Uani 1 1 d . .
C25 C -0.6892(3) -0.1949(4) -0.3045(19) 0.144(5) Uani 1 1 d . .
H25A H -0.6860 -0.2117 -0.2064 0.215 Uiso 1 1 calc GR .
H25B H -0.7165 -0.2080 -0.3517 0.215 Uiso 1 1 calc GR .
H25C H -0.6827 -0.1700 -0.2403 0.215 Uiso 1 1 calc GR .
C26 C -0.6611(3) -0.1567(3) -0.6274(18) 0.126(4) Uani 1 1 d . .
H26A H -0.6575 -0.1339 -0.5507 0.189 Uiso 1 1 calc GR .
H26B H -0.6858 -0.1680 -0.7026 0.189 Uiso 1 1 calc GR .
H26C H -0.6393 -0.1487 -0.7221 0.189 Uiso 1 1 calc GR .
C27 C -0.6736(3) -0.2254(3) -0.592(2) 0.138(4) Uani 1 1 d . .
H27A H -0.6617 -0.2196 -0.7266 0.207 Uiso 1 1 calc GR .
H27B H -0.7022 -0.2408 -0.6050 0.207 Uiso 1 1 calc GR .
H27C H -0.6643 -0.2405 -0.5149 0.207 Uiso 1 1 calc GR .
O6 O -0.3464(2) 0.0797(2) 0.3221(15) 0.130(3) Uani 1 1 d . .
O7 O -0.3076(3) 0.0777(3) 0.0144(17) 0.158(3) Uani 1 1 d . .
O8 O -0.23484(13) -0.0022(2) -0.0498(7) 0.112(2) Uani 1 1 d . .
O9 O -0.15347(15) 0.04496(15) -0.1416(7) 0.0861(15) Uani 1 1 d . .
O10 O -0.11720(11) 0.06688(13) 0.1486(8) 0.0743(13) Uani 1 1 d . .
N3 N -0.30914(15) -0.0627(3) 0.4556(9) 0.099(2) Uani 1 1 d . U
N4 N -0.18141(12) 0.02670(13) 0.1793(6) 0.0495(10) Uani 1 1 d . .
C28 C -0.2876(2) -0.1036(3) 0.2492(18) 0.108(3) Uani 1 1 d . .
H28 H -0.2745 -0.0820 0.1595 0.130 Uiso 1 1 calc R .
C29 C -0.2876(2) -0.1413(2) 0.2125(17) 0.095(3) Uani 1 1 d . .
H29 H -0.2769 -0.1456 0.0932 0.114 Uiso 1 1 calc R .
C30 C -0.3034(4) -0.1681(3) 0.357(2) 0.132(5) Uani 1 1 d . .
C31 C -0.3265(6) -0.1662(5) 0.511(3) 0.188(6) Uani 1 1 d . U
H31 H -0.3402 -0.1885 0.5962 0.225 Uiso 1 1 calc R .
C32 C -0.3306(5) -0.1324(5) 0.550(3) 0.167(5) Uani 1 1 d . U
H32 H -0.3469 -0.1311 0.6517 0.200 Uiso 1 1 calc R .
C33 C -0.3070(3) -0.1013(2) 0.416(2) 0.116(4) Uani 1 1 d . .
C34 C -0.3267(3) -0.0620(3) 0.6401(14) 0.102(3) Uani 1 1 d . .
H34 H -0.3325 -0.0805 0.7452 0.123 Uiso 1 1 calc R .
C35 C -0.3349(6) -0.0297(6) 0.653(3) 0.201(7) Uani 1 1 d . U
H35 H -0.3451 -0.0258 0.7745 0.242 Uiso 1 1 calc R .
C36 C -0.3279(4) -0.0038(3) 0.4851(17) 0.116(4) Uani 1 1 d . .
C37 C -0.3455(4) 0.0241(3) 0.494(2) 0.129(4) Uani 1 1 d . .
H37 H -0.3618 0.0234 0.6023 0.155 Uiso 1 1 calc R .
C38 C -0.3359(2) 0.0497(2) 0.3355(17) 0.089(2) Uani 1 1 d . .
C39 C -0.3132(2) 0.0485(2) 0.1845(15) 0.084(2) Uani 1 1 d . .
C40 C -0.3008(3) 0.0218(3) 0.1739(18) 0.097(3) Uani 1 1 d . .
H40 H -0.2867 0.0214 0.0584 0.116 Uiso 1 1 calc R .
C41 C -0.30809(18) -0.0034(3) 0.3201(14) 0.081(2) Uani 1 1 d . .
C42 C -0.29050(18) -0.0345(2) 0.3078(10) 0.086(2) Uani 1 1 d . .
H42 H -0.2984 -0.0481 0.1739 0.103 Uiso 1 1 calc R .
C43 C -0.3022(3) -0.2060(3) 0.327(3) 0.139(5) Uani 1 1 d . .
H43A H -0.3251 -0.2246 0.2486 0.208 Uiso 1 1 calc GR .
H43B H -0.3025 -0.2174 0.4590 0.208 Uiso 1 1 calc GR .
H43C H -0.2782 -0.2002 0.2543 0.208 Uiso 1 1 calc GR .
C44 C -0.3686(7) 0.0787(7) 0.504(4) 0.246(10) Uani 1 1 d . U
H44A H -0.3902 0.0519 0.5256 0.368 Uiso 1 1 calc GR .
H44B H -0.3792 0.0963 0.4850 0.368 Uiso 1 1 calc GR .
H44C H -0.3512 0.0872 0.6214 0.368 Uiso 1 1 calc GR .
C45 C -0.2794(7) 0.0829(7) -0.158(3) 0.227(8) Uani 1 1 d . U
H45A H -0.2739 0.1062 -0.2378 0.341 Uiso 1 1 calc GR .
H45B H -0.2915 0.0597 -0.2456 0.341 Uiso 1 1 calc GR .
H45C H -0.2549 0.0863 -0.1023 0.341 Uiso 1 1 calc GR .
C46 C -0.24523(15) -0.01169(17) 0.3155(8) 0.0562(13) Uani 1 1 d . .
C47 C -0.22231(17) 0.00371(19) 0.1244(9) 0.0632(15) Uani 1 1 d . .
C48 C -0.17762(17) 0.02695(18) 0.4006(9) 0.0564(13) Uani 1 1 d . .
H48A H -0.1661 0.0539 0.4551 0.068 Uiso 1 1 calc R .
H48B H -0.1612 0.0157 0.4422 0.068 Uiso 1 1 calc R .
C49 C -0.21997(15) 0.00130(17) 0.4715(8) 0.0513(12) Uani 1 1 d . .
H49 H -0.2275 -0.0047 0.6090 0.062 Uiso 1 1 calc R .
C50 C -0.15000(17) 0.04661(16) 0.0428(9) 0.0604(15) Uani 1 1 d . .
C51 C -0.0790(2) 0.0919(3) 0.0459(17) 0.115(4) Uani 1 1 d . .
C52 C -0.0673(3) 0.0653(4) -0.073(2) 0.161(6) Uani 1 1 d . .
H52A H -0.0717 0.0430 0.0116 0.242 Uiso 1 1 calc GR .
H52B H -0.0395 0.0805 -0.1099 0.242 Uiso 1 1 calc GR .
H52C H -0.0832 0.0557 -0.1958 0.242 Uiso 1 1 calc GR .
C53 C -0.0810(4) 0.1242(3) -0.085(2) 0.181(7) Uani 1 1 d . .
H53A H -0.1007 0.1116 -0.1913 0.272 Uiso 1 1 calc GR .
H53B H -0.0553 0.1413 -0.1466 0.272 Uiso 1 1 calc GR .
H53C H -0.0881 0.1398 0.0015 0.272 Uiso 1 1 calc GR .
C54 C -0.0513(2) 0.1103(5) 0.230(2) 0.188(8) Uani 1 1 d . .
H54A H -0.0649 0.1161 0.3362 0.282 Uiso 1 1 calc GR .
H54B H -0.0279 0.1347 0.1879 0.282 Uiso 1 1 calc GR .
H54C H -0.0435 0.0919 0.2811 0.282 Uiso 1 1 calc GR .

loop_
_atom_site_aniso_label
_atom_site_aniso_U_11
_atom_site_aniso_U_22
_atom_site_aniso_U_33
_atom_site_aniso_U_23
_atom_site_aniso_U_13
_atom_site_aniso_U_12
O1 0.102(4) 0.074(3) 0.193(8) 0.010(4) 0.017(5) 0.045(3)
O2 0.128(5) 0.081(4) 0.108(5) -0.015(4) 0.018(4) 0.044(3)
O3 0.062(2) 0.125(4) 0.030(2) -0.004(2) 0.0047(18) 0.026(2)
O4 0.051(2) 0.113(4) 0.048(2) 0.001(2) -0.0035(19) 0.025(2)
O5 0.069(3) 0.114(4) 0.032(2) -0.007(2) -0.0058(18) 0.029(2)
N1 0.063(3) 0.054(2) 0.039(2) -0.0062(19) -0.003(2) 0.019(2)
N2 0.055(2) 0.075(3) 0.022(2) -0.0008(19) -0.0039(17) 0.024(2)
C1 0.088(5) 0.062(4) 0.080(5) 0.006(3) -0.013(4) 0.029(3)
C2 0.100(5) 0.063(4) 0.116(7) 0.012(4) -0.016(5) 0.040(4)
C3 0.089(5) 0.064(4) 0.119(8) 0.012(5) 0.015(5) 0.031(4)
C4 0.139(8) 0.082(5) 0.117(8) -0.032(5) -0.029(6) 0.060(6)
C5 0.113(6) 0.070(4) 0.090(6) -0.007(4) -0.007(5) 0.050(4)
C6 0.045(3) 0.054(3) 0.067(4) -0.003(3) -0.006(2) 0.014(2)
C7 0.072(4) 0.087(4) 0.040(3) 0.005(3) -0.011(3) 0.034(3)
C8 0.057(3) 0.064(3) 0.088(5) -0.002(3) 0.000(3) 0.022(3)
C9 0.050(3) 0.062(3) 0.079(5) 0.010(3) 0.004(3) 0.022(3)
C10 0.059(4) 0.066(4) 0.146(8) 0.023(5) 0.009(4) 0.033(3)
C11 0.070(4) 0.060(4) 0.140(8) 0.007(4) 0.021(5) 0.030(3)
C12 0.081(5) 0.043(3) 0.110(7) 0.000(3) 0.033(5) 0.013(3)
C13 0.057(3) 0.065(3) 0.063(4) -0.006(3) 0.009(3) 0.021(3)
C14 0.049(3) 0.049(3) 0.060(4) 0.005(2) 0.018(3) 0.013(2)
C15 0.054(3) 0.061(3) 0.035(3) 0.005(2) 0.004(2) 0.023(2)
C16 0.148(9) 0.081(5) 0.175(12) 0.030(7) 0.013(9) 0.066(6)
C17 0.144(10) 0.116(8) 0.31(2) -0.022(11) -0.094(13) 0.085(8)
C18 0.208(12) 0.067(5) 0.092(7) -0.005(5) 0.036(8) 0.046(6)
C19 0.056(3) 0.055(3) 0.027(2) -0.001(2) 0.001(2) 0.020(2)
C20 0.067(3) 0.080(4) 0.023(2) -0.006(2) -0.006(2) 0.037(3)
C21 0.058(3) 0.097(4) 0.032(3) 0.002(3) -0.001(2) 0.035(3)
C22 0.052(3) 0.068(3) 0.029(3) 0.003(2) 0.006(2) 0.019(2)
C23 0.051(3) 0.069(3) 0.037(3) -0.002(2) -0.002(2) 0.019(3)
C24 0.051(3) 0.127(7) 0.066(5) 0.009(4) -0.014(3) 0.020(4)
C25 0.061(5) 0.238(14) 0.124(9) 0.025(9) 0.023(5) 0.069(7)
C26 0.090(6) 0.141(8) 0.138(10) 0.009(7) -0.044(6) 0.050(6)
C27 0.082(6) 0.135(8) 0.137(10) -0.025(8) -0.021(6) 0.010(6)
O6 0.111(5) 0.105(4) 0.188(8) 0.005(5) 0.030(5) 0.065(4)
O7 0.180(8) 0.137(6) 0.168(9) 0.029(6) 0.044(7) 0.088(6)
O8 0.056(2) 0.182(6) 0.032(2) -0.003(3) 0.003(2) 0.011(3)
O9 0.080(3) 0.091(3) 0.052(3) 0.014(2) 0.028(2) 0.017(2)
O10 0.047(2) 0.076(3) 0.075(3) -0.020(2) 0.018(2) 0.0121(19)
N3 0.049(3) 0.170(6) 0.037(3) 0.013(3) 0.012(2) 0.025(3)
N4 0.042(2) 0.058(2) 0.031(2) 0.0071(18) 0.0094(16) 0.0117(18)
C28 0.049(3) 0.088(5) 0.147(9) 0.057(6) 0.004(4) 0.004(3)
C29 0.063(4) 0.061(4) 0.156(9) -0.005(5) 0.019(5) 0.027(3)
C30 0.165(9) 0.103(6) 0.168(12) 0.045(7) 0.067(9) 0.097(7)
C31 0.248(11) 0.159(9) 0.214(12) 0.009(8) 0.040(9) 0.145(9)
C32 0.184(9) 0.162(9) 0.171(10) 0.022(7) 0.049(8) 0.099(7)
C33 0.087(5) 0.061(4) 0.161(10) -0.018(5) 0.038(6) 0.009(4)
C34 0.124(7) 0.143(7) 0.062(5) 0.032(5) 0.046(5) 0.083(6)
C35 0.233(11) 0.213(11) 0.160(11) -0.018(8) 0.070(9) 0.113(9)
C36 0.142(8) 0.082(5) 0.088(7) 0.023(5) -0.015(6) 0.027(5)
C37 0.167(10) 0.107(7) 0.119(9) 0.009(7) 0.049(8) 0.073(7)
C38 0.063(4) 0.073(4) 0.134(8) -0.005(5) 0.003(4) 0.036(3)
C39 0.063(4) 0.079(4) 0.107(6) -0.021(4) -0.010(4) 0.033(3)
C40 0.090(5) 0.076(5) 0.114(8) -0.017(5) -0.006(5) 0.034(4)
C41 0.042(3) 0.101(5) 0.087(6) -0.040(5) -0.020(3) 0.026(3)
C42 0.056(3) 0.106(5) 0.033(3) -0.007(3) 0.007(3) -0.007(3)
C43 0.113(7) 0.111(7) 0.230(14) 0.032(9) 0.036(8) 0.084(6)
C44 0.267(16) 0.251(16) 0.30(2) -0.008(14) 0.098(14) 0.189(14)
C45 0.280(18) 0.227(16) 0.173(15) 0.043(13) 0.057(14) 0.126(14)
C46 0.044(3) 0.071(3) 0.033(3) 0.008(2) 0.004(2) 0.013(2)
C47 0.054(3) 0.085(4) 0.026(3) 0.007(3) 0.003(2) 0.016(3)
C48 0.055(3) 0.058(3) 0.054(3) -0.006(2) -0.001(2) 0.026(2)
C49 0.053(3) 0.072(3) 0.023(2) 0.006(2) 0.0041(19) 0.026(2)
C50 0.056(3) 0.051(3) 0.051(4) -0.002(2) 0.015(3) 0.009(2)
C51 0.072(5) 0.089(6) 0.123(8) -0.020(5) 0.047(5) -0.007(4)
C52 0.066(4) 0.148(9) 0.226(14) -0.101(9) 0.046(7) 0.021(5)
C53 0.164(11) 0.091(7) 0.186(14) -0.012(8) 0.112(11) -0.013(7)
C54 0.046(4) 0.212(13) 0.209(15) -0.121(12) 0.019(6) -0.008(6)

loop_
_atom_type_symbol
_atom_type_description
_atom_type_scat_dispersion_real
_atom_type_scat_dispersion_imag
_atom_type_scat_source
C C 0.0181 0.0091 'International Tables Vol C Tables 4.2.6.8 and 6.1.1.4'
H H 0.0000 0.0000 'International Tables Vol C Tables 4.2.6.8 and 6.1.1.4'
N N 0.0311 0.0180 'International Tables Vol C Tables 4.2.6.8 and 6.1.1.4'
O O 0.0492 0.0322 'International Tables Vol C Tables 4.2.6.8 and 6.1.1.4'

loop_
_geom_angle_atom_site_label_1
_geom_angle_atom_site_label_2
_geom_angle_atom_site_label_3
_geom_angle
C11 O1 C17 116.0(9)
C12 O2 C18 116.3(8)
C23 O4 C24 121.0(5)
C6 N1 C7 118.5(5)
C6 N1 C15 115.8(4)
C15 N1 C7 116.6(5)
C22 N2 C21 108.9(4)
C23 N2 C21 125.6(5)
C23 N2 C22 125.5(5)
C2 C1 H1 119.1
C6 C1 H1 119.1
C6 C1 C2 121.9(8)
C1 C2 H2 117.9
C3 C2 C1 124.2(9)
C3 C2 H2 117.9
C2 C3 C4 114.5(8)
C2 C3 C16 123.6(11)
C4 C3 C16 121.7(10)
C3 C4 H4 117.5
C3 C4 C5 125.0(9)
C5 C4 H4 117.5
C4 C5 H5 120.8
C6 C5 C4 118.4(8)
C6 C5 H5 120.8
C1 C6 N1 122.1(6)
C1 C6 C5 115.8(6)
C5 C6 N1 122.0(6)
N1 C7 H7A 109.2
N1 C7 H7B 109.2
N1 C7 C8 111.9(6)
H7A C7 H7B 107.9
C8 C7 H7A 109.2
C8 C7 H7B 109.2
C7 C8 H8A 109.3
C7 C8 H8B 109.3
H8A C8 H8B 108.0
C9 C8 C7 111.5(6)
C9 C8 H8A 109.3
C9 C8 H8B 109.3
C10 C9 C8 119.6(7)
C14 C9 C8 121.1(6)
C14 C9 C10 119.3(7)
C9 C10 H10 119.0
C11 C10 C9 122.1(8)
C11 C10 H10 119.0
O1 C11 C12 113.7(8)
C10 C11 O1 126.3(10)
C10 C11 C12 119.9(7)
O2 C12 C11 115.9(8)
O2 C12 C13 125.1(9)
C11 C12 C13 119.0(7)
C12 C13 H13 120.2
C14 C13 C12 119.5(7)
C14 C13 H13 120.2
C9 C14 C13 120.1(6)
C9 C14 C15 124.1(5)
C13 C14 C15 115.8(6)
N1 C15 C14 111.1(5)
N1 C15 H15 107.0
N1 C15 C19 112.8(4)
C14 C15 H15 107.0
C14 C15 C19 111.5(4)
C19 C15 H15 107.0
C3 C16 H16A 109.5
C3 C16 H16B 109.5
C3 C16 H16C 109.5
H16A C16 H16B 109.5
H16A C16 H16C 109.5
H16B C16 H16C 109.5
O1 C17 H17A 109.5
O1 C17 H17B 109.5
O1 C17 H17C 109.5
H17A C17 H17B 109.5
H17A C17 H17C 109.5
H17B C17 H17C 109.5
O2 C18 H18A 109.5
O2 C18 H18B 109.5
O2 C18 H18C 109.5
H18A C18 H18B 109.5
H18A C18 H18C 109.5
H18B C18 H18C 109.5
C20 C19 C15 131.9(5)
C20 C19 C22 108.6(4)
C22 C19 C15 119.4(4)
C19 C20 H20 124.5
C19 C20 C21 111.1(5)
C21 C20 H20 124.5
N2 C21 C20 104.0(5)
N2 C21 H21A 111.0
N2 C21 H21B 111.0
C20 C21 H21A 111.0
C20 C21 H21B 111.0
H21A C21 H21B 109.0
O3 C22 N2 126.3(5)
O3 C22 C19 126.2(5)
N2 C22 C19 107.4(4)
O4 C23 N2 107.8(5)
O5 C23 O4 127.0(6)
O5 C23 N2 125.1(5)
O4 C24 C25 101.3(7)
O4 C24 C26 110.1(6)
O4 C24 C27 111.3(8)
C25 C24 C26 112.7(10)
C25 C24 C27 110.1(9)
C27 C24 C26 111.0(9)
C24 C25 H25A 109.5
C24 C25 H25B 109.5
C24 C25 H25C 109.5
H25A C25 H25B 109.5
H25A C25 H25C 109.5
H25B C25 H25C 109.5
C24 C26 H26A 109.5
C24 C26 H26B 109.5
C24 C26 H26C 109.5
H26A C26 H26B 109.5
H26A C26 H26C 109.5
H26B C26 H26C 109.5
C24 C27 H27A 109.5
C24 C27 H27B 109.5
C24 C27 H27C 109.5
H27A C27 H27B 109.5
H27A C27 H27C 109.5
H27B C27 H27C 109.5
C38 O6 C44 109.7(11)
C45 O7 C39 117.8(11)
C50 O10 C51 121.0(6)
C34 N3 C33 115.0(8)
C42 N3 C33 113.0(7)
C42 N3 C34 131.7(9)
C47 N4 C48 109.4(4)
C50 N4 C47 125.5(5)
C50 N4 C48 125.1(5)
C29 C28 H28 121.0
C33 C28 H28 121.0
C33 C28 C29 118.0(8)
C28 C29 H29 122.0
C30 C29 C28 116.0(9)
C30 C29 H29 122.0
C29 C30 C31 123.1(10)
C29 C30 C43 117.0(11)
C31 C30 C43 118.9(11)
C30 C31 H31 118.2
C30 C31 C32 123.7(16)
C32 C31 H31 118.2
C31 C32 H32 124.5
C33 C32 C31 110.9(14)
C33 C32 H32 124.5
C28 C33 N3 119.7(9)
C28 C33 C32 126.5(10)
C32 C33 N3 113.3(9)
N3 C34 H34 123.6
N3 C34 C35 112.9(10)
C35 C34 H34 123.6
C34 C35 H35 119.1
C36 C35 C34 121.9(13)
C36 C35 H35 119.1
C35 C36 C37 118.3(13)
C41 C36 C35 122.7(13)
C41 C36 C37 119.0(9)
C36 C37 H37 122.3
C38 C37 C36 115.3(9)
C38 C37 H37 122.3
C37 C38 O6 124.3(9)
C39 C38 O6 116.8(9)
C39 C38 C37 118.8(8)
C38 C39 O7 111.0(7)
C38 C39 C40 124.1(9)
C40 C39 O7 124.4(9)
C39 C40 H40 119.4
C41 C40 C39 121.3(10)
C41 C40 H40 119.4
C36 C41 C42 118.8(9)
C40 C41 C36 121.1(9)
C40 C41 C42 120.1(7)
N3 C42 C41 107.6(7)
N3 C42 H42 107.5
N3 C42 C46 116.0(6)
C41 C42 H42 107.5
C46 C42 C41 110.5(6)
C46 C42 H42 107.5
C30 C43 H43A 109.5
C30 C43 H43B 109.5
C30 C43 H43C 109.5
H43A C43 H43B 109.5
H43A C43 H43C 109.5
H43B C43 H43C 109.5
O6 C44 H44A 109.5
O6 C44 H44B 109.5
O6 C44 H44C 109.5
H44A C44 H44B 109.5
H44A C44 H44C 109.5
H44B C44 H44C 109.5
O7 C45 H45A 109.5
O7 C45 H45B 109.5
O7 C45 H45C 109.5
H45A C45 H45B 109.5
H45A C45 H45C 109.5
H45B C45 H45C 109.5
C47 C46 C42 119.7(5)
C49 C46 C42 131.8(5)
C49 C46 C47 108.3(4)
O8 C47 N4 124.8(5)
O8 C47 C46 127.8(5)
N4 C47 C46 107.4(5)
N4 C48 H48A 111.1
N4 C48 H48B 111.1
N4 C48 C49 103.2(4)
H48A C48 H48B 109.1
C49 C48 H48A 111.1
C49 C48 H48B 111.1
C46 C49 C48 111.8(5)
C46 C49 H49 124.1
C48 C49 H49 124.1
O9 C50 O10 127.3(6)
O9 C50 N4 124.3(6)
O10 C50 N4 108.4(5)
O10 C51 C52 109.1(7)
O10 C51 C53 110.1(9)
O10 C51 C54 101.2(8)
C52 C51 C53 114.7(11)
C52 C51 C54 109.7(11)
C54 C51 C53 111.2(10)
C51 C52 H52A 109.5
C51 C52 H52B 109.5
C51 C52 H52C 109.5
H52A C52 H52B 109.5
H52A C52 H52C 109.5
H52B C52 H52C 109.5
C51 C53 H53A 109.5
C51 C53 H53B 109.5
C51 C53 H53C 109.5
H53A C53 H53B 109.5
H53A C53 H53C 109.5
H53B C53 H53C 109.5
C51 C54 H54A 109.5
C51 C54 H54B 109.5
C51 C54 H54C 109.5
H54A C54 H54B 109.5
H54A C54 H54C 109.5
H54B C54 H54C 109.5

loop_
_geom_bond_atom_site_label_1
_geom_bond_atom_site_label_2
_geom_bond_distance
O1 C11 1.388(9)
O1 C17 1.496(16)
O2 C12 1.318(9)
O2 C18 1.372(15)
O3 C22 1.217(7)
O4 C23 1.328(7)
O4 C24 1.481(8)
O5 C23 1.198(7)
N1 C6 1.417(8)
N1 C7 1.465(8)
N1 C15 1.459(7)
N2 C21 1.464(7)
N2 C22 1.391(7)
N2 C23 1.371(7)
C1 H1 0.9300
C1 C2 1.383(10)
C1 C6 1.372(10)
C2 H2 0.9300
C2 C3 1.345(13)
C3 C4 1.346(14)
C3 C16 1.475(12)
C4 H4 0.9300
C4 C5 1.414(12)
C5 H5 0.9300
C5 C6 1.412(10)
C7 H7A 0.9700
C7 H7B 0.9700
C7 C8 1.507(10)
C8 H8A 0.9700
C8 H8B 0.9700
C8 C9 1.501(10)
C9 C10 1.420(9)
C9 C14 1.345(9)
C10 H10 0.9300
C10 C11 1.316(12)
C11 C12 1.400(13)
C12 C13 1.411(10)
C13 H13 0.9300
C13 C14 1.398(8)
C14 C15 1.530(8)
C15 H15 0.9800
C15 C19 1.549(7)
C16 H16A 0.9600
C16 H16B 0.9600
C16 H16C 0.9600
C17 H17A 0.9600
C17 H17B 0.9600
C17 H17C 0.9600
C18 H18A 0.9600
C18 H18B 0.9600
C18 H18C 0.9600
C19 C20 1.325(8)
C19 C22 1.474(7)
C20 H20 0.9300
C20 C21 1.472(8)
C21 H21A 0.9700
C21 H21B 0.9700
C24 C25 1.483(13)
C24 C26 1.492(13)
C24 C27 1.489(15)
C25 H25A 0.9600
C25 H25B 0.9600
C25 H25C 0.9600
C26 H26A 0.9600
C26 H26B 0.9600
C26 H26C 0.9600
C27 H27A 0.9600
C27 H27B 0.9600
C27 H27C 0.9600
O6 C38 1.409(10)
O6 C44 1.44(2)
O7 C39 1.514(13)
O7 C45 1.50(2)
O8 C47 1.205(7)
O9 C50 1.202(7)
O10 C50 1.302(8)
O10 C51 1.459(8)
N3 C33 1.555(12)
N3 C34 1.381(10)
N3 C42 1.355(9)
N4 C47 1.416(7)
N4 C48 1.442(7)
N4 C50 1.383(7)
C28 H28 0.9300
C28 C29 1.472(12)
C28 C33 1.342(15)
C29 H29 0.9300
C29 C30 1.298(14)
C30 C31 1.367(19)
C30 C43 1.499(12)
C31 H31 0.9300
C31 C32 1.416(18)
C32 H32 0.9300
C32 C33 1.390(17)
C34 H34 0.9300
C34 C35 1.433(19)
C35 H35 0.9300
C35 C36 1.41(2)
C36 C37 1.536(16)
C36 C41 1.310(14)
C37 H37 0.9300
C37 C38 1.343(14)
C38 C39 1.332(12)
C39 C40 1.334(11)
C40 H40 0.9300
C40 C41 1.284(13)
C41 C42 1.651(12)
C42 H42 0.9800
C42 C46 1.514(8)
C43 H43A 0.9600
C43 H43B 0.9600
C43 H43C 0.9600
C44 H44A 0.9600
C44 H44B 0.9600
C44 H44C 0.9600
C45 H45A 0.9600
C45 H45B 0.9600
C45 H45C 0.9600
C46 C47 1.465(7)
C46 C49 1.318(8)
C48 H48A 0.9700
C48 H48B 0.9700
C48 C49 1.498(8)
C49 H49 0.9300
C51 C52 1.520(13)
C51 C53 1.54(2)
C51 C54 1.519(17)
C52 H52A 0.9600
C52 H52B 0.9600
C52 H52C 0.9600
C53 H53A 0.9600
C53 H53B 0.9600
C53 H53C 0.9600
C54 H54A 0.9600
C54 H54B 0.9600
C54 H54C 0.9600

loop_
_geom_torsion_atom_site_label_1
_geom_torsion_atom_site_label_2
_geom_torsion_atom_site_label_3
_geom_torsion_atom_site_label_4
_geom_torsion
O1 C11 C12 O2 -1.5(10)
O1 C11 C12 C13 177.6(6)
O2 C12 C13 C14 178.5(6)
N1 C7 C8 C9 -47.1(8)
N1 C15 C19 C20 -38.4(8)
N1 C15 C19 C22 138.4(5)
C1 C2 C3 C4 -3.9(13)
C1 C2 C3 C16 -178.9(9)
C2 C1 C6 N1 -179.4(7)
C2 C1 C6 C5 -0.8(11)
C2 C3 C4 C5 5.2(15)
C3 C4 C5 C6 -4.5(15)
C4 C5 C6 N1 -179.5(7)
C4 C5 C6 C1 2.0(11)
C6 N1 C7 C8 -156.9(5)
C6 N1 C15 C14 177.3(5)
C6 N1 C15 C19 -56.6(6)
C6 C1 C2 C3 1.9(13)
C7 N1 C6 C1 -167.5(6)
C7 N1 C6 C5 14.1(9)
C7 N1 C15 C14 -36.1(6)
C7 N1 C15 C19 90.0(6)
C7 C8 C9 C10 -159.9(6)
C7 C8 C9 C14 21.4(9)
C8 C9 C10 C11 -178.5(7)
C8 C9 C14 C13 177.9(6)
C8 C9 C14 C15 -2.2(9)
C9 C10 C11 O1 -177.2(7)
C9 C10 C11 C12 0.2(12)
C9 C14 C15 N1 8.5(7)
C9 C14 C15 C19 -118.4(6)
C10 C9 C14 C13 -0.8(9)
C10 C9 C14 C15 179.1(5)
C10 C11 C12 O2 -179.2(7)
C10 C11 C12 C13 -0.1(11)
C11 C12 C13 C14 -0.4(9)
C12 C13 C14 C9 0.9(8)
C12 C13 C14 C15 -179.0(5)
C13 C14 C15 N1 -171.6(5)
C13 C14 C15 C19 61.5(6)
C14 C9 C10 C11 0.2(11)
C14 C15 C19 C20 87.6(7)
C14 C15 C19 C22 -95.7(6)
C15 N1 C6 C1 -21.5(8)
C15 N1 C6 C5 160.0(6)
C15 N1 C7 C8 57.5(7)
C15 C19 C20 C21 177.0(6)
C15 C19 C22 O3 1.8(9)
C15 C19 C22 N2 -176.9(5)
C16 C3 C4 C5 -179.7(9)
C17 O1 C11 C10 7.0(13)
C17 O1 C11 C12 -170.6(9)
C18 O2 C12 C11 -179.2(8)
C18 O2 C12 C13 1.8(12)
C19 C20 C21 N2 -0.5(7)
C20 C19 C22 O3 179.2(7)
C20 C19 C22 N2 0.5(6)
C21 N2 C22 O3 -179.5(7)
C21 N2 C22 C19 -0.8(7)
C21 N2 C23 O4 3.3(8)
C21 N2 C23 O5 179.9(7)
C22 N2 C21 C20 0.8(7)
C22 N2 C23 O4 -178.0(6)
C22 N2 C23 O5 -1.4(10)
C22 C19 C20 C21 0.0(7)
C23 O4 C24 C25 175.2(8)
C23 O4 C24 C26 -65.3(10)
C23 O4 C24 C27 58.1(10)
C23 N2 C21 C20 179.7(5)
C23 N2 C22 O3 1.6(10)
C23 N2 C22 C19 -179.7(5)
C24 O4 C23 O5 2.0(11)
C24 O4 C23 N2 178.5(6)
O6 C38 C39 O7 -6.8(11)
O6 C38 C39 C40 -179.6(8)
O7 C39 C40 C41 -176.9(8)
N3 C34 C35 C36 4(2)
N3 C42 C46 C47 150.2(7)
N3 C42 C46 C49 -37.1(12)
N4 C48 C49 C46 -0.9(7)
C28 C29 C30 C31 14(2)
C28 C29 C30 C43 -177.5(10)
C29 C28 C33 N3 -177.6(8)
C29 C28 C33 C32 -6.5(18)
C29 C30 C31 C32 -10(3)
C30 C31 C32 C33 -2(3)
C31 C32 C33 N3 -178.1(13)
C31 C32 C33 C28 10(2)
C33 N3 C34 C35 -168.8(12)
C33 N3 C42 C41 160.2(6)
C33 N3 C42 C46 -75.5(9)
C33 C28 C29 C30 -6.2(14)
C34 N3 C33 C28 -174.6(9)
C34 N3 C33 C32 13.2(14)
C34 N3 C42 C41 -25.6(10)
C34 N3 C42 C46 98.7(10)
C34 C35 C36 C37 167.2(14)
C34 C35 C36 C41 -11(2)
C35 C36 C37 C38 176.4(13)
C35 C36 C41 C40 -177.1(12)
C35 C36 C41 C42 -0.2(16)
C36 C37 C38 O6 -174.9(8)
C36 C37 C38 C39 1.3(15)
C36 C41 C42 N3 15.6(9)
C36 C41 C42 C46 -112.0(8)
C37 C36 C41 C40 5.1(13)
C37 C36 C41 C42 -177.9(8)
C37 C38 C39 O7 176.7(9)
C37 C38 C39 C40 3.9(14)
C38 C39 C40 C41 -5.0(13)
C39 C40 C41 C36 0.0(13)
C39 C40 C41 C42 -176.9(6)
C40 C41 C42 N3 -167.4(7)
C40 C41 C42 C46 65.0(8)
C41 C36 C37 C38 -5.7(15)
C41 C42 C46 C47 -87.0(7)
C41 C42 C46 C49 85.7(9)
C42 N3 C33 C28 0.7(12)
C42 N3 C33 C32 -171.6(10)
C42 N3 C34 C35 17.1(16)
C42 C46 C47 O8 -7.0(12)
C42 C46 C47 N4 174.6(6)
C42 C46 C49 C48 -172.9(7)
C43 C30 C31 C32 -178.4(16)
C44 O6 C38 C37 0.2(16)
C44 O6 C38 C39 -176.0(13)
C45 O7 C39 C38 174.3(12)
C45 O7 C39 C40 -12.9(17)
C47 N4 C48 C49 1.1(7)
C47 N4 C50 O9 -4.4(10)
C47 N4 C50 O10 175.3(6)
C47 C46 C49 C48 0.4(7)
C48 N4 C47 O8 -179.4(7)
C48 N4 C47 C46 -1.0(7)
C48 N4 C50 O9 177.2(7)
C48 N4 C50 O10 -3.0(8)
C49 C46 C47 O8 178.8(8)
C49 C46 C47 N4 0.3(7)
C50 O10 C51 C52 -67.2(12)
C50 O10 C51 C53 59.5(10)
C50 O10 C51 C54 177.2(9)
C50 N4 C47 O8 2.0(11)
C50 N4 C47 C46 -179.6(5)
C50 N4 C48 C49 179.7(5)
C51 O10 C50 O9 1.3(11)
C51 O10 C50 N4 -178.4(7)

loop_
_smtbx_masks_void_nr
_smtbx_masks_void_average_x
_smtbx_masks_void_average_y
_smtbx_masks_void_average_z
_smtbx_masks_void_volume
_smtbx_masks_void_count_electrons
1 0.000 0.000 -0.370 330.2 28.2
2 0.093 0.288 0.168 9.7 2.6
3 0.333 0.667 -0.093 472.3 42.1
4 0.195 0.907 0.502 9.7 2.6
5 0.288 0.195 0.335 9.7 2.6
6 0.667 0.333 -0.813 472.3 42.1
7 0.712 0.805 0.835 9.7 2.6
8 0.805 0.093 0.002 9.7 2.6
9 0.907 0.712 0.668 9.7 2.6
